data_2214143
loop_
_publ_author_name
'Aghabozorg, Hossein'
'Bahrami, Zohreh'
'Tabatabaie, Masoumeh'
'Ghadermazi, Mohammad'
'Attar Gharamaleki, Jafar'

_publ_section_title
;
 Poly[propane-1,3-diammonium
 [diaquatetrakis(\m~4~-benzene-1,2,4,5-tetracarboxylato)nickelate(II)]
 hemihydrate]
;
_journal_coeditor_code CV2264
_journal_issue 7
_journal_name_full 'Acta Crystallographica Section E'
_journal_page_first m2022
_journal_page_last m2023
_journal_paper_doi 10.1107/S1600536807030978
_journal_volume 63
_journal_year 2007
_chemical_formula_iupac '(C3 H12 N2) [Ni (C10 H2 O8) (H2 O)2], 0.5H2 O'
_chemical_formula_moiety 'C3 H12 N2 2+, C10 H6 Ni O10 2-, 0.5(H2 O)'
_chemical_formula_sum 'C13 H19 N2 Ni O10.5'
_chemical_formula_weight 430.01
_chemical_name_systematic
;
Poly[propane-1,3-diammonium
[diaquatetrakis(\m~4~-benzene-1,2,4,5-tetracarboxylato)nickelate(II)]
hemihydrate]
;
_space_group_IT_number 46
_symmetry_cell_setting orthorhombic
_symmetry_space_group_name_Hall 'I 2 -2a'
_symmetry_space_group_name_H-M 'I m a 2'
_atom_sites_solution_hydrogens mixed
_atom_sites_solution_primary direct
_atom_sites_solution_secondary difmap
_audit_creation_method SHELXL-97
_cell_angle_alpha 90.00
_cell_angle_beta 90.00
_cell_angle_gamma 90.00
_cell_formula_units_Z 4
_cell_length_a 16.3724(6)
_cell_length_b 7.1673(4)
_cell_length_c 14.1857(8)
_cell_measurement_reflns_used 6046
_cell_measurement_temperature 100.0(2)
_cell_measurement_theta_max 30.04
_cell_measurement_theta_min 2.49
_cell_volume 1664.63(15)
_computing_cell_refinement 'SAINT-Plus (Bruker, 2001)'
_computing_data_collection 'APEX2 (Bruker, 2005)'
_computing_data_reduction SAINT-Plus
_computing_molecular_graphics SHELXTL
_computing_publication_material SHELXTL
_computing_structure_refinement SHELXTL
_computing_structure_solution 'SHELXTL (Sheldrick, 2001)'
_diffrn_ambient_temperature 100.0(2)
_diffrn_measured_fraction_theta_full 0.981
_diffrn_measured_fraction_theta_max 0.981
_diffrn_measurement_device_type 'Bruker SMART APEXII CCD area-detector'
_diffrn_measurement_method '\f and \w'
_diffrn_radiation_monochromator graphite
_diffrn_radiation_source 'fine-focus sealed tube'
_diffrn_radiation_type MoK\a
_diffrn_radiation_wavelength 0.71073
_diffrn_reflns_av_R_equivalents 0.0218
_diffrn_reflns_av_sigmaI/netI 0.0176
_diffrn_reflns_limit_h_max 22
_diffrn_reflns_limit_h_min -23
_diffrn_reflns_limit_k_max 10
_diffrn_reflns_limit_k_min -10
_diffrn_reflns_limit_l_max 19
_diffrn_reflns_limit_l_min -19
_diffrn_reflns_number 10153
_diffrn_reflns_theta_full 30.04
_diffrn_reflns_theta_max 30.04
_diffrn_reflns_theta_min 2.49
_exptl_absorpt_coefficient_mu 1.228
_exptl_absorpt_correction_T_max 0.792
_exptl_absorpt_correction_T_min 0.710
_exptl_absorpt_correction_type multi-scan
_exptl_absorpt_process_details '(SADABS; Sheldrick, 2003)'
_exptl_crystal_colour colourless
_exptl_crystal_density_diffrn 1.716
_exptl_crystal_density_method 'not measured'
_exptl_crystal_description prism
_exptl_crystal_F_000 892
_exptl_crystal_size_max 0.30
_exptl_crystal_size_mid 0.30
_exptl_crystal_size_min 0.20
_refine_diff_density_max 0.436
_refine_diff_density_min -0.243
_refine_ls_abs_structure_details 'Flack (1983), 1113 Friedel pairs'
_refine_ls_abs_structure_Flack 0.412(17)
_refine_ls_extinction_method none
_refine_ls_goodness_of_fit_ref 1.002
_refine_ls_hydrogen_treatment constr
_refine_ls_matrix_type full
_refine_ls_number_parameters 132
_refine_ls_number_reflns 2424
_refine_ls_number_restraints 1
_refine_ls_restrained_S_all 1.002
_refine_ls_R_factor_all 0.0287
_refine_ls_R_factor_gt 0.0278
_refine_ls_shift/su_max 0.000
_refine_ls_shift/su_mean 0.000
_refine_ls_structure_factor_coef Fsqd
_refine_ls_weighting_details 'calc w=1/[\s^2^(Fo^2^)+(0.05P)^2^+1.1P] where P=(Fo^2^+2Fc^2^)/3'
_refine_ls_weighting_scheme calc
_refine_ls_wR_factor_gt 0.0719
_refine_ls_wR_factor_ref 0.0729
_reflns_number_gt 2353
_reflns_number_total 2424
_reflns_threshold_expression I>2\s(I)
_cod_data_source_file cv2264.cif
_cod_data_source_block I
_cod_original_formula_sum 'C13 H19 N2 Ni O10.50'
_cod_database_code 2214143
_cod_database_fobs_code 2214143

loop_
_symmetry_equiv_pos_as_xyz
'x, y, z'
'-x, -y, z'
'x+1/2, -y, z'
'-x+1/2, y, z'
'x+1/2, y+1/2, z+1/2'
'-x+1/2, -y+1/2, z+1/2'
'x+1, -y+1/2, z+1/2'
'-x+1, y+1/2, z+1/2'

loop_
_atom_site_type_symbol
_atom_site_label
_atom_site_fract_x
_atom_site_fract_y
_atom_site_fract_z
_atom_site_U_iso_or_equiv
_atom_site_adp_type
_atom_site_calc_flag
_atom_site_refinement_flags
_atom_site_occupancy
N N1 0.59831(9) 0.2336(2) 0.13471(12) 0.0224(3) Uani d . 1
H H1A 0.5517 0.2517 0.1007 0.027 Uiso d R 1
H H1B 0.6023 0.3068 0.1862 0.027 Uiso d R 1
H H1C 0.5982 0.1168 0.1618 0.027 Uiso d R 1
C C7 0.67406(11) 0.2598(3) 0.07757(14) 0.0223(4) Uani d . 1
H H7A 0.6754 0.3883 0.0521 0.027 Uiso calc R 1
H H7B 0.6737 0.1719 0.0237 0.027 Uiso calc R 1
C C8 0.7500 0.2259(4) 0.1374(2) 0.0227(4) Uani d S 1
H H8A 0.7500 0.0960 0.1611 0.027 Uiso calc SR 1
H H8B 0.7500 0.3113 0.1922 0.027 Uiso calc SR 1
Ni Ni1 0.5000 0.5000 0.35324(4) 0.01460(8) Uani d S 1
O O1 0.40867(9) 0.4393(2) 0.44765(10) 0.0196(3) Uani d . 1
O O2 0.46016(8) 0.19013(19) 0.52250(10) 0.0223(3) Uani d . 1
O O3 0.41573(8) 0.0581(2) 0.74825(10) 0.0186(3) Uani d . 1
O O4 0.43957(8) 0.36127(18) 0.71826(10) 0.0217(2) Uani d . 1
O O5 0.54310(7) 0.22702(15) 0.35648(11) 0.0198(2) Uani d . 1
H H5A 0.5196 0.1739 0.3058 0.024 Uiso d R 1
H H5B 0.5204 0.1936 0.4118 0.024 Uiso d R 1
C C1 0.2500 0.3097(4) 0.50968(18) 0.0180(5) Uani d S 1
H H1 0.2500 0.3499 0.4459 0.022 Uiso calc SR 1
C C2 0.32398(11) 0.2805(3) 0.55610(13) 0.0166(3) Uani d . 1
C C3 0.32397(11) 0.2229(2) 0.65041(13) 0.0164(3) Uani d . 1
C C4 0.2500 0.1941(4) 0.69672(17) 0.0161(4) Uani d S 1
H H4 0.2500 0.1544 0.7606 0.019 Uiso calc SR 1
C C5 0.40460(11) 0.3053(3) 0.50457(12) 0.0179(3) Uani d . 1
C C6 0.40005(11) 0.2128(2) 0.70882(13) 0.0162(3) Uani d . 1
O O6 0.7040(7) 0.0338(19) 0.3588(14) 0.088(4) Uani d P 0.25
H H6A 0.7500 -0.0326 0.3312 0.105 Uiso d SPR 0.50
H H6B 0.6575 -0.0252 0.3298 0.105 Uiso d PR 0.25

loop_
_atom_site_aniso_label
_atom_site_aniso_U_11
_atom_site_aniso_U_22
_atom_site_aniso_U_33
_atom_site_aniso_U_12
_atom_site_aniso_U_13
_atom_site_aniso_U_23
N1 0.0173(6) 0.0238(7) 0.0261(7) -0.0001(5) 0.0008(5) -0.0031(6)
C7 0.0207(7) 0.0201(8) 0.0261(9) -0.0002(6) 0.0001(6) -0.0003(7)
C8 0.0197(10) 0.0217(11) 0.0266(11) 0.000 0.000 -0.0006(9)
Ni1 0.01386(12) 0.01624(12) 0.01370(12) -0.00143(8) 0.000 0.000
O1 0.0189(6) 0.0204(6) 0.0194(6) 0.0014(5) 0.0036(5) 0.0037(5)
O2 0.0193(6) 0.0244(6) 0.0233(6) 0.0033(5) 0.0031(5) 0.0027(5)
O3 0.0186(6) 0.0191(6) 0.0181(6) 0.0010(5) -0.0030(5) 0.0009(5)
O4 0.0202(5) 0.0209(6) 0.0240(6) -0.0022(5) -0.0049(5) 0.0026(5)
O5 0.0211(5) 0.0205(5) 0.0177(5) -0.0003(4) -0.0020(6) -0.0010(5)
C1 0.0179(11) 0.0218(11) 0.0145(11) 0.000 0.000 0.0021(9)
C2 0.0160(7) 0.0181(8) 0.0157(8) -0.0012(6) 0.0027(7) 0.0021(6)
C3 0.0146(7) 0.0164(7) 0.0181(8) -0.0006(6) 0.0001(6) -0.0002(6)
C4 0.0156(10) 0.0151(10) 0.0175(12) 0.000 0.000 0.0009(8)
C5 0.0154(7) 0.0210(8) 0.0173(8) -0.0020(6) 0.0014(6) -0.0016(6)
C6 0.0144(7) 0.0199(8) 0.0144(7) 0.0010(6) 0.0013(6) 0.0005(6)
O6 0.071(6) 0.137(10) 0.055(6) 0.048(6) -0.004(8) -0.008(8)

loop_
_atom_type_symbol
_atom_type_description
_atom_type_scat_dispersion_real
_atom_type_scat_dispersion_imag
_atom_type_scat_source
C C 0.0033 0.0016 'International Tables Vol C Tables 4.2.6.8 and 6.1.1.4'
H H 0.0000 0.0000 'International Tables Vol C Tables 4.2.6.8 and 6.1.1.4'
N N 0.0061 0.0033 'International Tables Vol C Tables 4.2.6.8 and 6.1.1.4'
O O 0.0106 0.0060 'International Tables Vol C Tables 4.2.6.8 and 6.1.1.4'
Ni Ni 0.3393 1.1124 'International Tables Vol C Tables 4.2.6.8 and 6.1.1.4'

loop_
_geom_angle_atom_site_label_1
_geom_angle_atom_site_label_2
_geom_angle_atom_site_label_3
_geom_angle_site_symmetry_1
_geom_angle_site_symmetry_3
_geom_angle
C7 N1 H1A . . 112.9
C7 N1 H1B . . 107.8
H1A N1 H1B . . 114.0
C7 N1 H1C . . 110.0
H1A N1 H1C . . 110.4
H1B N1 H1C . . 101.0
N1 C7 C8 . . 110.80(16)
N1 C7 H7A . . 109.5
C8 C7 H7A . . 109.5
N1 C7 H7B . . 109.5
C8 C7 H7B . . 109.5
H7A C7 H7B . . 108.1
C7 C8 C7 . 4_655 109.3(2)
C7 C8 H8A . . 109.8
C7 C8 H8B . . 109.8
H8A C8 H8B . . 108.3
O1 Ni1 O1 2_665 . 98.61(9)
O1 Ni1 O3 . 7_454 86.64(5)
O1 Ni1 O3 . 8_554 174.74(7)
O3 Ni1 O3 7_454 8_554 88.12(8)
O1 Ni1 O5 . 2_665 86.44(6)
O1 Ni1 O5 . . 91.91(6)
O3 Ni1 O5 7_454 . 93.02(6)
O3 Ni1 O5 8_554 . 88.81(6)
O5 Ni1 O5 2_665 . 177.46(10)
C5 O1 Ni1 . . 128.29(13)
C6 O3 Ni1 . 7_455 128.88(12)
Ni1 O5 H5A . . 103.6
Ni1 O5 H5B . . 97.4
H5A O5 H5B . . 114.0
C2 C1 C2 4 . 120.6(2)
C2 C1 H1 . . 119.7
C1 C2 C3 . . 119.7(2)
C1 C2 C5 . . 120.65(17)
C3 C2 C5 . . 119.63(19)
C4 C3 C2 . . 119.6(2)
C4 C3 C6 . . 117.06(17)
C2 C3 C6 . . 122.88(19)
C3 C4 C3 4 . 120.8(2)
C3 C4 H4 . . 119.6
O2 C5 O1 . . 126.49(17)
O2 C5 C2 . . 117.11(16)
O1 C5 C2 . . 116.40(17)
O4 C6 O3 . . 126.22(17)
O4 C6 C3 . . 116.58(16)
O3 C6 C3 . . 117.07(16)
H6A O6 H6B . . 103.0

loop_
_geom_bond_atom_site_label_1
_geom_bond_atom_site_label_2
_geom_bond_site_symmetry_2
_geom_bond_distance
_geom_bond_publ_flag
N1 C7 . 1.493(2) ?
N1 H1A . 0.9121 ?
N1 H1B . 0.9011 ?
N1 H1C . 0.9210 ?
C7 C8 . 1.525(3) ?
C7 H7A . 0.9900 ?
C7 H7B . 0.9900 ?
C8 C7 4_655 1.525(3) ?
C8 H8A . 0.9900 ?
C8 H8B . 0.9900 ?
Ni1 O1 . 2.0540(15) ?
Ni1 O3 7_454 2.0724(14) ?
Ni1 O5 . 2.0804(11) y
O1 C5 . 1.257(2) ?
O2 C5 . 1.254(2) ?
O3 C6 . 1.268(2) ?
O4 C6 . 1.253(2) ?
O5 H5A . 0.9000 ?
O5 H5B . 0.9011 ?
C1 C2 . 1.394(2) ?
C1 H1 . 0.9500 ?
C2 C3 . 1.400(2) ?
C2 C5 . 1.519(3) ?
C3 C4 . 1.393(2) ?
C3 C6 . 1.498(3) ?
C4 H4 . 0.9500 ?
O6 H6A . 0.9729 ?
O6 H6B . 0.9631 ?

loop_
_geom_hbond_atom_site_label_D
_geom_hbond_atom_site_label_H
_geom_hbond_atom_site_label_A
_geom_hbond_site_symmetry_A
_geom_hbond_distance_DH
_geom_hbond_distance_HA
_geom_hbond_distance_DA
_geom_hbond_angle_DHA
_geom_hbond_publ_flag
N1 H1A O2 7_454 0.91 1.91 2.819(2) 174 y
N1 H1B O3 8_554 0.90 2.03 2.838(2) 149 y
N1 H1C O4 8_544 0.92 2.09 2.985(2) 163 y
O5 H5A O4 7_454 0.90 1.82 2.668(2) 156 y
O5 H5B O2 1_555 0.90 1.85 2.731(2) 164 y
O6 H6B O4 8_544 0.96 2.39 3.321(3) 164 y
C7 H7A Cg(C1-C4/C2^i^/C3^i^) 5_554 0.99 2.97 3.757(2) 137 yes
C8 H8A Cg(C1-C4/C2^i^/C3^i^) 5_544 0.99 2.60 3.433(2) 142 yes

loop_
_geom_torsion_atom_site_label_1
_geom_torsion_atom_site_label_2
_geom_torsion_atom_site_label_3
_geom_torsion_atom_site_label_4
_geom_torsion_site_symmetry_1
_geom_torsion_site_symmetry_4
_geom_torsion
N1 C7 C8 C7 . 4_655 -178.27(13)
O1 Ni1 O1 C5 2_665 . -66.36(16)
O3 Ni1 O1 C5 7_454 . 113.24(18)
O5 Ni1 O1 C5 2_665 . -157.75(17)
O5 Ni1 O1 C5 . . 20.32(17)
C2 C1 C2 C3 4 . -0.6(4)
C2 C1 C2 C5 4 . 177.70(17)
C1 C2 C3 C4 . . 0.5(2)
C5 C2 C3 C4 . . -177.8(2)
C1 C2 C3 C6 . . -171.7(2)
C5 C2 C3 C6 . . 10.0(2)
C2 C3 C4 C3 . 4 -0.3(3)
C6 C3 C4 C3 . 4 172.29(15)
Ni1 O1 C5 O2 . . 8.0(3)
Ni1 O1 C5 C2 . . -171.57(12)
C1 C2 C5 O2 . . -140.7(2)
C3 C2 C5 O2 . . 37.6(2)
C1 C2 C5 O1 . . 39.0(3)
C3 C2 C5 O1 . . -142.72(16)
Ni1 O3 C6 O4 7_455 . 8.7(3)
Ni1 O3 C6 C3 7_455 . -166.96(12)
C4 C3 C6 O4 . . -113.8(2)
C2 C3 C6 O4 . . 58.6(2)
C4 C3 C6 O3 . . 62.3(2)
C2 C3 C6 O3 . . -125.31(17)
